data_8000556
loop_
_publ_author_name
'Zakrzewski, Jakub J.'
'Kumar, Kunal'
'Zychowicz, Mikolaj'
'Jankowski, Robert'
'Wyczesany, Maciej'
'Sieklucka, Barbara'
'Ohkoshi, Shin-Ichi'
'Chorazy, Szymon'

_publ_section_title
;
 Combined Experimental and Ab Initio Methods for Rationalization of
 Magneto-Luminescent Properties of Yb<sup>III</sup> Nanomagnets Embedded
 in Cyanido/Thiocyanidometallate-Based Crystals.
;
_journal_name_full 'The journal of physical chemistry letters'
_journal_page_first 10558
_journal_page_last 10566
_journal_paper_doi 10.1021/acs.jpclett.1c02942
_journal_year 2021
_chemical_formula_moiety 'C40 H32 N8 O8 Yb, C6 Fe N6, 6(H2 O)'
_chemical_formula_sum 'C46 H44 Fe N14 O14 Yb'
_chemical_formula_weight 1245.84
_space_group_IT_number 70
_space_group_name_Hall '-F 2uv 2vw'
_space_group_name_H-M_alt 'F d d d :2'
_symmetry_cell_setting orthorhombic
_symmetry_Int_Tables_number 70
_symmetry_space_group_name_Hall '-F 2uv 2vw'
_symmetry_space_group_name_H-M 'F d d d :2'
_atom_sites_solution_hydrogens mixed
_audit_conform_dict_location ftp://ftp.iucr.org/pub/cif_core.dic
_audit_conform_dict_name cif_core.dic
_audit_conform_dict_version 2.4.3
_audit_creation_date 2019-12-13T00:31:23-00:00
_audit_creation_method 'WinGX routine CIF_UPDATE'
_cell_angle_alpha 90
_cell_angle_beta 90
_cell_angle_gamma 90
_cell_formula_units_Z 8
_cell_length_a 13.8260(7)
_cell_length_b 25.7260(12)
_cell_length_c 28.2630(13)
_cell_measurement_reflns_used 26440
_cell_measurement_temperature 100(2)
_cell_measurement_theta_max 27.103
_cell_measurement_theta_min 2.733
_cell_measurement_wavelength 0.71073
_cell_volume 10052.8(8)
_computing_molecular_graphics 'Ortep for Windows (Farrugia, 2012)'
_computing_publication_material 'WinGX publication routines (Farrugia, 2012)'
_computing_structure_refinement 'SHELXL-2018/3 (Sheldrick, 2018)'
_computing_structure_solution 'SHELXT 2014/5 (Sheldrick, 2014)'
_diffrn_ambient_temperature 100(2)
_diffrn_measured_fraction_theta_full 0.999
_diffrn_measured_fraction_theta_max 0.999
_diffrn_measurement_device_type 'D8Quest Eco Photon50'
_diffrn_measurement_method \w
_diffrn_radiation_monochromator graphite
_diffrn_radiation_probe x-ray
_diffrn_radiation_type MoK\a
_diffrn_radiation_wavelength 0.71073
_diffrn_reflns_av_R_equivalents 0.0477
_diffrn_reflns_av_unetI/netI 0.0227
_diffrn_reflns_Laue_measured_fraction_full 0.999
_diffrn_reflns_Laue_measured_fraction_max 0.999
_diffrn_reflns_limit_h_max 17
_diffrn_reflns_limit_h_min -17
_diffrn_reflns_limit_k_max 32
_diffrn_reflns_limit_k_min -32
_diffrn_reflns_limit_l_max 36
_diffrn_reflns_limit_l_min -36
_diffrn_reflns_number 26440
_diffrn_reflns_point_group_measured_fraction_full 0.999
_diffrn_reflns_point_group_measured_fraction_max 0.999
_diffrn_reflns_theta_full 25.242
_diffrn_reflns_theta_max 27.103
_diffrn_reflns_theta_min 2.733
_diffrn_standards_decay_% 0
_diffrn_standards_interval_count 0
_diffrn_standards_interval_time 0
_diffrn_standards_number 0
_exptl_absorpt_coefficient_mu 2.218
_exptl_absorpt_correction_T_max 0.7459
_exptl_absorpt_correction_T_min 0.5839
_exptl_absorpt_correction_type multi-scan
_exptl_absorpt_process_details 'SADABS-2016/2 (Krause, 2015)'
_exptl_crystal_colour yellow
_exptl_crystal_density_diffrn 1.646
_exptl_crystal_density_method 'not measured'
_exptl_crystal_description needle
_exptl_crystal_F_000 5008
_exptl_crystal_size_max 0.45
_exptl_crystal_size_mid 0.06
_exptl_crystal_size_min 0.05
_refine_diff_density_max 0.903
_refine_diff_density_min -0.94
_refine_diff_density_rms 0.081
_refine_ls_extinction_method none
_refine_ls_goodness_of_fit_ref 1.071
_refine_ls_hydrogen_treatment mixed
_refine_ls_matrix_type full
_refine_ls_number_constraints 0
_refine_ls_number_parameters 192
_refine_ls_number_reflns 2785
_refine_ls_number_restraints 35
_refine_ls_restrained_S_all 1.122
_refine_ls_R_factor_all 0.0308
_refine_ls_R_factor_gt 0.0248
_refine_ls_shift/su_max 0.002
_refine_ls_shift/su_mean 0
_refine_ls_structure_factor_coef Fsqd
_refine_ls_weighting_details 'w=1/[\s^2^(Fo^2^)+(0.0156P)^2^+68.4931P] where P=(Fo^2^+2Fc^2^)/3'
_refine_ls_weighting_scheme calc
_refine_ls_wR_factor_gt 0.05
_refine_ls_wR_factor_ref 0.0516
_reflns_Friedel_coverage 0
_reflns_number_gt 2494
_reflns_number_total 2785
_reflns_threshold_expression 'I > 2\s(I)'
_cod_data_source_file jz1c02942_si_002.cif
_cod_data_source_block shelx
_cod_original_sg_symbol_H-M 'F d d d'
_cod_database_code 8000556

loop_
_symmetry_equiv_pos_as_xyz
'x, y, z'
'-x+3/4, -y+3/4, z'
'-x+3/4, y, -z+3/4'
'x, -y+3/4, -z+3/4'
'x, y+1/2, z+1/2'
'-x+3/4, -y+5/4, z+1/2'
'-x+3/4, y+1/2, -z+5/4'
'x, -y+5/4, -z+5/4'
'x+1/2, y, z+1/2'
'-x+5/4, -y+3/4, z+1/2'
'-x+5/4, y, -z+5/4'
'x+1/2, -y+3/4, -z+5/4'
'x+1/2, y+1/2, z'
'-x+5/4, -y+5/4, z'
'-x+5/4, y+1/2, -z+3/4'
'x+1/2, -y+5/4, -z+3/4'
'-x, -y, -z'
'x-3/4, y-3/4, -z'
'x-3/4, -y, z-3/4'
'-x, y-3/4, z-3/4'
'-x, -y+1/2, -z+1/2'
'x-3/4, y-1/4, -z+1/2'
'x-3/4, -y+1/2, z-1/4'
'-x, y-1/4, z-1/4'
'-x+1/2, -y, -z+1/2'
'x-1/4, y-3/4, -z+1/2'
'x-1/4, -y, z-1/4'
'-x+1/2, y-3/4, z-1/4'
'-x+1/2, -y+1/2, -z'
'x-1/4, y-1/4, -z'
'x-1/4, -y+1/2, z-3/4'
'-x+1/2, y-1/4, z-3/4'

loop_
_atom_site_label
_atom_site_type_symbol
_atom_site_fract_x
_atom_site_fract_y
_atom_site_fract_z
_atom_site_U_iso_or_equiv
_atom_site_adp_type
_atom_site_occupancy
_atom_site_site_symmetry_order
_atom_site_calc_flag
_atom_site_refinement_flags_posn
_atom_site_refinement_flags_adp
_atom_site_refinement_flags_occupancy
_atom_site_disorder_assembly
_atom_site_disorder_group
Yb1 Yb 0.125 0.625 0.625 0.01068(6) Uani 1 4 d S T P . .
FE1 Fe 0.625 0.625 0.625 0.0434(3) Uani 1 4 d S T P . .
O2 O 0.24169(12) 0.68077(7) 0.64714(6) 0.0157(4) Uani 1 1 d . . . . .
O1 O 0.07152(12) 0.66912(7) 0.69390(6) 0.0159(3) Uani 1 1 d . . . . .
N3 N 0.06263(15) 0.72035(8) 0.69245(7) 0.0165(4) Uani 1 1 d . . . . .
N4 N 0.27610(14) 0.69145(8) 0.68975(7) 0.0153(4) Uani 1 1 d . . . . .
C12 C 0.35920(17) 0.66843(10) 0.70356(9) 0.0192(5) Uani 1 1 d . . . . .
H12 H 0.386493 0.641485 0.684852 0.023 Uiso 1 1 calc R U . . .
C8 C 0.23197(18) 0.72759(10) 0.71724(9) 0.0186(5) Uani 1 1 d . . . . .
C7 C 0.14016(18) 0.75139(10) 0.70186(9) 0.0199(5) Uani 1 1 d . . . . .
C9 C 0.2769(2) 0.74374(12) 0.75851(10) 0.0271(6) Uani 1 1 d . . . . .
H9 H 0.247264 0.769614 0.777599 0.033 Uiso 1 1 calc R U . . .
C3 C -0.02530(18) 0.74127(11) 0.68266(9) 0.0208(5) Uani 1 1 d . . . . .
H3 H -0.078518 0.719096 0.675979 0.025 Uiso 1 1 calc R U . . .
O2S O 0.47782(19) 0.57207(13) 0.37635(11) 0.0608(7) Uani 1 1 d D . . . .
C4 C -0.0379(2) 0.79423(12) 0.68234(11) 0.0306(7) Uani 1 1 d . . . . .
H4 H -0.099883 0.808498 0.675839 0.037 Uiso 1 1 calc R U . . .
C6 C 0.1290(2) 0.80487(11) 0.70104(11) 0.0316(6) Uani 1 1 d . . . . .
H6 H 0.183086 0.826675 0.707071 0.038 Uiso 1 1 calc R U . . .
C1 C 0.625 0.625 0.55626(15) 0.0514(14) Uani 1 2 d S TU P . .
C11 C 0.40488(18) 0.68388(12) 0.74483(9) 0.0242(6) Uani 1 1 d . . . . .
H11 H 0.463746 0.667902 0.754275 0.029 Uiso 1 1 calc R U . . .
C10 C 0.3643(2) 0.72269(12) 0.77220(9) 0.0291(6) Uani 1 1 d . . . . .
H10 H 0.396037 0.734649 0.799959 0.035 Uiso 1 1 calc R U . . .
N2 N 0.47705(19) 0.71450(15) 0.61920(12) 0.0626(11) Uani 1 1 d . U . . .
C5 C 0.0395(2) 0.82685(12) 0.69147(12) 0.0370(8) Uani 1 1 d . . . . .
H5 H 0.03147 0.863524 0.691193 0.044 Uiso 1 1 calc R U . . .
C2 C 0.5297(2) 0.68011(17) 0.62222(12) 0.0477(9) Uani 1 1 d . U . . .
N1 N 0.625 0.625 0.51579(14) 0.0778(19) Uani 1 2 d S TU P . .
O1S O 0.6063(5) 0.6355(5) 0.41907(17) 0.071(3) Uani 0.5 1 d D . P A -1
H1SB H 0.649(5) 0.655(3) 0.405(2) 0.085 Uiso 0.5 1 d D U P B -1
H1SA H 0.625 0.625 0.4471(8) 0.085 Uiso 1 2 d DS U P . .
H2SB H 0.494(4) 0.5396(9) 0.374(2) 0.085 Uiso 0.75 1 d D U P . .
H2SC H 0.4219(19) 0.5792(19) 0.386(2) 0.085 Uiso 0.75 1 d D U P . .
H2SA H 0.524(3) 0.593(2) 0.386(3) 0.085 Uiso 0.5 1 d D U P . .

loop_
_atom_site_aniso_label
_atom_site_aniso_U_11
_atom_site_aniso_U_22
_atom_site_aniso_U_33
_atom_site_aniso_U_23
_atom_site_aniso_U_13
_atom_site_aniso_U_12
Yb1 0.01028(9) 0.01344(10) 0.00831(9) 0 0 0
FE1 0.0125(3) 0.1065(9) 0.0112(4) 0 0 0
O2 0.0162(8) 0.0221(9) 0.0088(8) -0.0021(7) 0.0000(7) -0.0038(7)
O1 0.0166(8) 0.0159(8) 0.0152(8) 0.0003(7) 0.0015(7) 0.0011(7)
N3 0.0157(10) 0.0205(11) 0.0134(10) -0.0024(8) -0.0005(8) 0.0027(8)
N4 0.0143(10) 0.0196(10) 0.0119(9) -0.0006(8) 0.0003(8) -0.0034(8)
C12 0.0135(12) 0.0256(13) 0.0184(12) 0.0031(10) 0.0038(10) 0.0012(10)
C8 0.0151(12) 0.0219(13) 0.0188(12) -0.0037(10) -0.0020(10) 0.0009(10)
C7 0.0158(13) 0.0241(13) 0.0198(12) -0.0051(10) -0.0029(10) 0.0011(10)
C9 0.0212(13) 0.0394(17) 0.0208(14) -0.0116(12) -0.0020(11) 0.0011(12)
C3 0.0162(12) 0.0298(14) 0.0163(12) -0.0065(11) -0.0043(10) 0.0052(11)
O2S 0.0383(13) 0.103(2) 0.0409(14) 0.0090(18) 0.0061(14) -0.0035(15)
C4 0.0258(14) 0.0331(16) 0.0329(16) -0.0077(13) -0.0082(12) 0.0140(12)
C6 0.0287(14) 0.0224(13) 0.0437(17) -0.0084(12) -0.0067(15) -0.0022(14)
C1 0.043(2) 0.087(4) 0.023(2) 0 0 -0.045(3)
C11 0.0133(11) 0.0391(16) 0.0202(13) 0.0069(12) -0.0013(10) 0.0008(11)
C10 0.0191(14) 0.0496(18) 0.0185(12) -0.0049(12) -0.0045(11) -0.0029(13)
N2 0.0174(12) 0.113(3) 0.058(2) 0.063(2) -0.0044(14) -0.0042(16)
C5 0.0408(18) 0.0203(14) 0.050(2) -0.0061(14) -0.0111(16) 0.0087(13)
C2 0.0143(12) 0.099(3) 0.0293(16) 0.0352(19) -0.0010(14) -0.0092(16)
N1 0.099(4) 0.118(4) 0.0170(19) 0 0 -0.085(4)
O1S 0.040(6) 0.147(11) 0.026(2) 0.024(4) -0.004(2) -0.001(4)

loop_
_atom_type_symbol
_atom_type_description
_atom_type_scat_dispersion_real
_atom_type_scat_dispersion_imag
_atom_type_scat_source
C C 0.0033 0.0016 'International Tables Vol C Tables 4.2.6.8 and 6.1.1.4'
H H 0 0 'International Tables Vol C Tables 4.2.6.8 and 6.1.1.4'
Fe Fe 0.3463 0.8444 'International Tables Vol C Tables 4.2.6.8 and 6.1.1.4'
N N 0.0061 0.0033 'International Tables Vol C Tables 4.2.6.8 and 6.1.1.4'
O O 0.0106 0.006 'International Tables Vol C Tables 4.2.6.8 and 6.1.1.4'
Yb Yb -0.385 5.5486 'International Tables Vol C Tables 4.2.6.8 and 6.1.1.4'

loop_
_geom_angle_atom_site_label_1
_geom_angle_atom_site_label_2
_geom_angle_atom_site_label_3
_geom_angle
_geom_angle_site_symmetry_1
_geom_angle_site_symmetry_3
_geom_angle_publ_flag
O2 Yb1 O2 88.27(9) 14_455 11_455 ?
O2 Yb1 O2 100.67(9) 14_455 8 ?
O2 Yb1 O2 147.68(8) 11_455 8 ?
O2 Yb1 O2 147.68(8) 14_455 . ?
O2 Yb1 O2 100.67(9) 11_455 . ?
O2 Yb1 O2 88.27(9) 8 . ?
O2 Yb1 O1 72.51(6) 14_455 8 ?
O2 Yb1 O1 81.56(6) 11_455 8 ?
O2 Yb1 O1 71.93(6) 8 8 ?
O2 Yb1 O1 139.26(6) . 8 ?
O2 Yb1 O1 71.93(6) 14_455 14_455 ?
O2 Yb1 O1 139.26(6) 11_455 14_455 ?
O2 Yb1 O1 72.51(6) 8 14_455 ?
O2 Yb1 O1 81.56(6) . 14_455 ?
O1 Yb1 O1 122.83(8) 8 14_455 ?
O2 Yb1 O1 139.26(6) 14_455 11_455 ?
O2 Yb1 O1 71.93(6) 11_455 11_455 ?
O2 Yb1 O1 81.56(6) 8 11_455 ?
O2 Yb1 O1 72.51(6) . 11_455 ?
O1 Yb1 O1 69.65(8) 8 11_455 ?
O1 Yb1 O1 143.68(8) 14_455 11_455 ?
O2 Yb1 O1 81.56(6) 14_455 . ?
O2 Yb1 O1 72.51(6) 11_455 . ?
O2 Yb1 O1 139.25(6) 8 . ?
O2 Yb1 O1 71.93(6) . . ?
O1 Yb1 O1 143.68(8) 8 . ?
O1 Yb1 O1 69.65(8) 14_455 . ?
O1 Yb1 O1 122.83(8) 11_455 . ?
C2 FE1 C2 175.4(2) 11 8 ?
C2 FE1 C2 94.3(2) 11 14 ?
C2 FE1 C2 85.9(2) 8 14 ?
C2 FE1 C2 85.9(2) 11 . ?
C2 FE1 C2 94.3(2) 8 . ?
C2 FE1 C2 175.4(2) 14 . ?
C2 FE1 C1 87.68(11) 11 11 ?
C2 FE1 C1 87.68(11) 8 11 ?
C2 FE1 C1 92.32(11) 14 11 ?
C2 FE1 C1 92.32(11) . 11 ?
C2 FE1 C1 92.32(11) 11 . ?
C2 FE1 C1 92.32(11) 8 . ?
C2 FE1 C1 87.68(11) 14 . ?
C2 FE1 C1 87.68(11) . . ?
C1 FE1 C1 180 11 . ?
N4 O2 Yb1 130.06(14) . . ?
N3 O1 Yb1 118.66(13) . . ?
O1 N3 C3 118.9(2) . . ?
O1 N3 C7 120.3(2) . . ?
C3 N3 C7 120.8(2) . . ?
O2 N4 C12 118.5(2) . . ?
O2 N4 C8 120.1(2) . . ?
C12 N4 C8 121.2(2) . . ?
N4 C12 C11 120.4(2) . . ?
N4 C12 H12 119.8 . . ?
C11 C12 H12 119.8 . . ?
N4 C8 C9 119.1(2) . . ?
N4 C8 C7 120.2(2) . . ?
C9 C8 C7 120.7(2) . . ?
N3 C7 C6 119.4(2) . . ?
N3 C7 C8 119.4(2) . . ?
C6 C7 C8 120.9(2) . . ?
C10 C9 C8 120.8(3) . . ?
C10 C9 H9 119.6 . . ?
C8 C9 H9 119.6 . . ?
N3 C3 C4 120.5(3) . . ?
N3 C3 H3 119.7 . . ?
C4 C3 H3 119.7 . . ?
H2SB O2S H2SC 118(3) . . ?
H2SB O2S H2SA 114(3) . . ?
H2SC O2S H2SA 115(3) . . ?
C3 C4 C5 120.1(3) . . ?
C3 C4 H4 119.9 . . ?
C5 C4 H4 119.9 . . ?
C7 C6 C5 120.5(3) . . ?
C7 C6 H6 119.8 . . ?
C5 C6 H6 119.8 . . ?
N1 C1 FE1 180 . . ?
C10 C11 C12 119.6(2) . . ?
C10 C11 H11 120.2 . . ?
C12 C11 H11 120.2 . . ?
C9 C10 C11 118.8(3) . . ?
C9 C10 H10 120.6 . . ?
C11 C10 H10 120.6 . . ?
C4 C5 C6 118.6(3) . . ?
C4 C5 H5 120.7 . . ?
C6 C5 H5 120.7 . . ?
N2 C2 FE1 176.1(3) . . ?
H1SB O1S H1SA 112(3) . . ?

loop_
_geom_bond_atom_site_label_1
_geom_bond_atom_site_label_2
_geom_bond_distance
_geom_bond_site_symmetry_2
_geom_bond_publ_flag
Yb1 O2 2.2479(17) 14_455 ?
Yb1 O2 2.2479(16) 11_455 ?
Yb1 O2 2.2479(16) 8 ?
Yb1 O2 2.2480(17) . ?
Yb1 O1 2.3722(17) 8 ?
Yb1 O1 2.3722(17) 14_455 ?
Yb1 O1 2.3722(17) 11_455 ?
Yb1 O1 2.3723(17) . ?
FE1 C2 1.937(4) 11 ?
FE1 C2 1.937(4) 8 ?
FE1 C2 1.937(4) 14 ?
FE1 C2 1.937(4) . ?
FE1 C1 1.943(4) 11 ?
FE1 C1 1.943(4) . ?
O2 N4 1.324(3) . ?
O1 N3 1.324(3) . ?
N3 C3 1.358(3) . ?
N3 C7 1.363(3) . ?
N4 C12 1.350(3) . ?
N4 C8 1.357(3) . ?
C12 C11 1.385(4) . ?
C12 H12 0.95 . ?
C8 C9 1.386(4) . ?
C8 C7 1.475(3) . ?
C7 C6 1.384(4) . ?
C9 C10 1.379(4) . ?
C9 H9 0.95 . ?
C3 C4 1.374(4) . ?
C3 H3 0.95 . ?
O2S H2SB 0.868(18) . ?
O2S H2SC 0.844(18) . ?
O2S H2SA 0.875(18) . ?
C4 C5 1.384(4) . ?
C4 H4 0.95 . ?
C6 C5 1.388(4) . ?
C6 H6 0.95 . ?
C1 N1 1.144(6) . ?
C11 C10 1.382(4) . ?
C11 H11 0.95 . ?
C10 H10 0.95 . ?
N2 C2 1.149(5) . ?
C5 H5 0.95 . ?
O1S H1SB 0.87(2) . ?
O1S H1SA 0.876(19) . ?
